data_4317841
loop_
_publ_author_name
'Hirokazu Honda'
'Takashi Yoshimura'
'Masakazu Hirotsu'
'Tatsuya Kawamoto'
'Takumi Konno'

_publ_contact_author
;
Takumi Konno
Department of Chemistry, Graduate School of Science, Osaka University,
Toyonaka, Osaka 560-0043, Japan
;
_publ_contact_author_email ' konno@ch.wani.osaka-u.ac.jp'
_publ_contact_author_fax '+ 81-6-6850-5785'
_publ_contact_author_phone '+ 81-6-6850-5765'
_publ_section_title
;
 Synthesis, Characterization, and Chiral Behavior of S-Bridged
 CoIIIPtIICoIII Trinuclear Complexes Composed of Bis(thiolato)-Type
 Octahedral Units cis(S)-[Co(aet)2(en)]+ and/or
 trans(N)-[Co(d-pen-N,O,S)2]- (aet = 2-Aminoethanethiolate, d-pen
 =d-Penicillaminate)
;
_journal_name_full 'Inorganic Chemistry'
_journal_page_first 2229
_journal_page_last 2237
_journal_paper_doi 10.1021/ic010696c
_journal_volume 41
_journal_year 2002
_chemical_formula_sum 'C12 H52 Cl4 Co2 N8 O6 Pt S4'
_chemical_formula_weight 987.60
_space_group_IT_number 15
_symmetry_cell_setting monoclinic
_symmetry_Int_Tables_number 15
_symmetry_space_group_name_Hall '-C 2yc'
_symmetry_space_group_name_H-M 'C 1 2/c 1'
_cell_angle_alpha 90
_cell_angle_beta 113.51(2)
_cell_angle_gamma 90
_cell_formula_units_Z 4
_cell_length_a 14.983(3)
_cell_length_b 19.857(4)
_cell_length_c 12.949(3)
_cell_measurement_reflns_used 25
_cell_measurement_temperature 296.2
_cell_measurement_theta_max 15.0
_cell_measurement_theta_min 14.5
_cell_volume 3532.8(14)
_computing_cell_refinement 'Rigaku/AFC Diffractometer Control'
_computing_data_collection 'Rigaku/AFC Diffractometer Control'
_computing_data_reduction teXsan
_computing_publication_material teXsan
_computing_structure_refinement teXsan
_diffrn_ambient_temperature 296.2
_diffrn_measurement_device_type 'Rigaku AFC7S'
_diffrn_measurement_method \w-2\q
_diffrn_orient_matrix_UB_11 -0.00038
_diffrn_orient_matrix_UB_12 -0.01125
_diffrn_orient_matrix_UB_13 -0.07545
_diffrn_orient_matrix_UB_21 0.00335
_diffrn_orient_matrix_UB_22 0.04903
_diffrn_orient_matrix_UB_23 -0.01571
_diffrn_orient_matrix_UB_31 0.07271
_diffrn_orient_matrix_UB_32 -0.00232
_diffrn_orient_matrix_UB_33 0.03397
_diffrn_radiation_detector 'scintillation counter'
_diffrn_radiation_monochromator graphite
_diffrn_radiation_source 'Rigaku sealed tube'
_diffrn_radiation_type 'Mo K\a'
_diffrn_radiation_wavelength 0.7107
_diffrn_reflns_av_R_equivalents 0.037
_diffrn_reflns_av_sigmaI/netI 0.059
_diffrn_reflns_limit_h_max 19
_diffrn_reflns_limit_h_min 0
_diffrn_reflns_limit_k_max 25
_diffrn_reflns_limit_k_min 0
_diffrn_reflns_limit_l_max 15
_diffrn_reflns_limit_l_min -16
_diffrn_reflns_number 4217
_diffrn_reflns_reduction_process 'Lp corrections applied'
_diffrn_reflns_theta_max 27.53
_diffrn_reflns_theta_min 2.04
_diffrn_standards_decay_% -12.59
_diffrn_standards_interval_count 150
_diffrn_standards_number 3
_exptl_absorpt_coefficient_mu 5.440
_exptl_absorpt_correction_T_max 0.999
_exptl_absorpt_correction_T_min 0.645
_exptl_absorpt_correction_type psi-scan
_exptl_absorpt_process_details '(North, Phillips & Mathews, 1968)'
_exptl_crystal_colour ' red-brown '
_exptl_crystal_density_diffrn 1.857
_exptl_crystal_density_method 'not measured'
_exptl_crystal_description plate
_exptl_crystal_F_000 1968.00
_exptl_crystal_size_max 0.36
_exptl_crystal_size_mid 0.18
_exptl_crystal_size_min 0.08
_refine_diff_density_max 1.39
_refine_diff_density_min -1.87
_refine_ls_extinction_method none
_refine_ls_goodness_of_fit_obs 1.331
_refine_ls_hydrogen_treatment noref
_refine_ls_matrix_type full
_refine_ls_number_constraints 0
_refine_ls_number_parameters 169
_refine_ls_number_reflns 3207
_refine_ls_number_restraints 0
_refine_ls_R_factor_obs 0.0376
_refine_ls_shift/esd_max 0.0074
_refine_ls_shift/esd_mean 0.0012
_refine_ls_structure_factor_coef F
_refine_ls_weighting_scheme unit
_refine_ls_wR_factor_obs 0.0435
_reflns_number_gt 3207
_reflns_number_total 4067
_reflns_threshold_expression >2.0sigma(I)
_cod_data_source_file ic010696c_1.cif
_cod_data_source_block DD/LL-[1]Cl4.6H2O([Pt{Co(aet)2(en)}2]Cl4.6H2O)
_cod_depositor_comments
;
The following automatic conversions were performed:
'_reflns_observed_expression' tag replaced with
'_reflns_threshold_expression' tag as specified in the replacement
file
'cod-tools/trunk/perl-scripts/inputs/replacement_tags.lst'.

'_atom_type_scat_imag'
tag replaced with '_atom_type_scat_dispersion_imag' tag as specified
in the replacement file
'cod-tools/trunk/perl-scripts/inputs/replacement_tags.lst'.

Automatic conversion script
Id: cif_correct_tags 3137 2015-03-23 15:08:43Z antanas 
;
_cod_original_cell_volume 3532(1)
_cod_original_sg_symbol_H-M 'C 2/c '
_cod_original_formula_sum 'C12 H52 Cl4 Co2 N8 O6 Pt S4 '
_cod_database_code 4317841

loop_
_symmetry_equiv_pos_as_xyz
x,y,z
-x,y,1/2-z
-x,-y,-z
x,-y,1/2+z
1/2+x,1/2+y,z
1/2-x,1/2+y,1/2-z
1/2-x,1/2-y,-z
1/2+x,1/2-y,1/2+z

loop_
_atom_site_aniso_label
_atom_site_aniso_U_11
_atom_site_aniso_U_22
_atom_site_aniso_U_33
_atom_site_aniso_U_12
_atom_site_aniso_U_13
_atom_site_aniso_U_23
Pt1 0.0234(2) 0.0260(2) 0.0287(2) 0.0000 0.0073(1) 0.0000
Co1 0.0222(6) 0.0278(6) 0.0277(7) 0.0000 0.0095(5) 0.0000
Co2 0.0204(6) 0.0288(6) 0.0261(7) 0.0000 0.0070(5) 0.0000
Cl1 0.0308(10) 0.066(1) 0.042(1) 0.0058(9) 0.0129(8) -0.0091(10)
Cl2 0.032(1) 0.083(2) 0.045(1) -0.001(1) 0.0140(9) 0.021(1)
S1 0.0238(9) 0.0308(9) 0.042(1) 0.0003(7) 0.0124(8) 0.0023(7)
S2 0.0243(9) 0.0304(9) 0.0354(9) 0.0003(7) 0.0043(7) 0.0008(7)
O1 0.19(1) 0.110(10) 0.24(2) 0.004(9) 0.13(1) -0.01(1)
O2 0.78(6) 0.17(2) 0.50(4) -0.15(3) 0.50(5) -0.11(2)
O3 0.31(3) 0.14(1) 0.56(4) -0.02(2) 0.28(3) -0.09(2)
N1 0.027(3) 0.040(3) 0.032(3) -0.005(3) 0.013(3) -0.003(3)
N2 0.027(3) 0.035(3) 0.043(4) 0.002(3) 0.013(3) 0.001(3)
N3 0.036(3) 0.042(3) 0.028(3) 0.001(3) 0.016(3) 0.001(3)
N4 0.029(3) 0.035(3) 0.043(4) -0.001(3) 0.014(3) -0.001(3)
C1 0.032(4) 0.044(4) 0.034(4) -0.005(3) -0.003(3) -0.002(3)
C2 0.048(5) 0.049(5) 0.030(4) -0.006(4) 0.012(4) -0.003(3)
C3 0.047(5) 0.033(4) 0.052(5) 0.002(3) 0.019(4) -0.002(4)
C4 0.039(4) 0.044(4) 0.062(5) 0.010(4) 0.029(4) 0.005(4)
C5 0.057(6) 0.051(5) 0.056(5) 0.010(4) 0.037(5) 0.002(4)
C6 0.040(4) 0.034(4) 0.057(5) -0.006(3) 0.027(4) -0.004(3)

loop_
_atom_site_label
_atom_site_fract_x
_atom_site_fract_y
_atom_site_fract_z
_atom_site_U_iso_or_equiv
_atom_site_thermal_displace_type
_atom_site_calc_flag
_atom_site_calc_attached_atom
_atom_site_occupancy
_atom_site_refinement_flags
Pt1 0.0000 0.25749(2) 0.2500 0.02700(9) Uani d . 0.50 S
Co1 0.0000 0.08868(7) 0.2500 0.0260(3) Uani d . 0.50 S
Co2 0.0000 0.42563(7) 0.2500 0.0258(3) Uani d . 0.50 S
Cl1 -0.1649(1) 0.5492(1) 0.3967(2) 0.0466(6) Uani d . 1.00 .
Cl2 0.1697(2) -0.0224(1) 0.5606(2) 0.0540(6) Uani d . 1.00 .
S1 0.1125(1) 0.17098(9) 0.2967(2) 0.0324(5) Uani d . 1.00 .
S2 0.1112(1) 0.34399(9) 0.3232(2) 0.0325(4) Uani d . 1.00 .
O1 0.137(1) 0.2943(6) 0.663(1) 0.169(7) Uani d . 1.00 .
O2 0.078(3) -0.250(1) 0.387(3) 0.41(2) Uani d . 1.00 .
O3 0.222(2) -0.1763(9) 0.564(3) 0.30(1) Uani d . 1.00 .
N1 0.0166(4) 0.0895(3) 0.4100(5) 0.033(2) Uani d . 1.00 .
N2 0.0980(5) 0.0147(3) 0.2809(6) 0.035(2) Uani d . 1.00 .
N3 0.0343(5) 0.4243(3) 0.1165(5) 0.035(2) Uani d . 1.00 .
N4 0.0952(5) 0.4996(3) 0.3213(6) 0.036(2) Uani d . 1.00 .
C1 0.1534(6) 0.1645(4) 0.4497(7) 0.042(2) Uani d . 1.00 .
C2 0.0667(6) 0.1492(4) 0.4758(7) 0.044(2) Uani d . 1.00 .
C3 0.0455(6) -0.0493(4) 0.2374(8) 0.044(2) Uani d . 1.00 .
C4 0.1728(6) 0.3535(4) 0.2265(8) 0.045(2) Uani d . 1.00 .
C5 0.0965(7) 0.3677(5) 0.1109(8) 0.050(3) Uani d . 1.00 .
C6 0.0411(6) 0.5634(4) 0.3079(7) 0.041(2) Uani d . 1.00 .
H1 -0.0462 0.0870 0.4115 0.0392 Uiso calc . 1.00 .
H2 0.0532 0.0507 0.4456 0.0392 Uiso calc . 1.00 .
H3 0.1403 0.0242 0.2442 0.0425 Uiso calc . 1.00 .
H4 0.1350 0.0111 0.3597 0.0425 Uiso calc . 1.00 .
H5 -0.0247 0.4225 0.0510 0.0417 Uiso calc . 1.00 .
H6 0.0675 0.4650 0.1165 0.0417 Uiso calc . 1.00 .
H7 0.1302 0.4902 0.3991 0.0434 Uiso calc . 1.00 .
H8 0.1395 0.5030 0.2856 0.0434 Uiso calc . 1.00 .
H9 0.2000 0.1294 0.4774 0.0509 Uiso calc . 1.00 .
H10 0.1818 0.2059 0.4839 0.0509 Uiso calc . 1.00 .
H11 0.0235 0.1866 0.4559 0.0526 Uiso calc . 1.00 .
H12 0.0872 0.1401 0.5540 0.0526 Uiso calc . 1.00 .
H13 0.0279 -0.0523 0.1585 0.0526 Uiso calc . 1.00 .
H14 0.0859 -0.0864 0.2737 0.0526 Uiso calc . 1.00 .
H15 0.2177 0.3898 0.2503 0.0540 Uiso calc . 1.00 .
H16 0.2065 0.3131 0.2252 0.0540 Uiso calc . 1.00 .
H17 0.0573 0.3287 0.0834 0.0601 Uiso calc . 1.00 .
H18 0.1271 0.3791 0.0618 0.0601 Uiso calc . 1.00 .
H19 0.0154 0.5667 0.3640 0.0497 Uiso calc . 1.00 .
H20 0.0832 0.6005 0.3147 0.0497 Uiso calc . 1.00 .

loop_
_atom_type_symbol
_atom_type_description
_atom_type_scat_dispersion_real
_atom_type_scat_dispersion_imag
_atom_type_scat_source
N N 0.006 0.003
;International Tables for Crystallography
(1992, Vol. C, Tables 4.2.6.8 and 6.1.1.1)
;
S S 0.125 0.123
;International Tables for Crystallography
(1992, Vol. C, Tables 4.2.6.8 and 6.1.1.1)
;
Co Co 0.349 0.972
;International Tables for Crystallography
(1992, Vol. C, Tables 4.2.6.8 and 6.1.1.1)
;
Pt Pt -1.703 8.390
;International Tables for Crystallography
(1992, Vol. C, Tables 4.2.6.8 and 6.1.1.1)
;
Cl Cl 0.148 0.159
;International Tables for Crystallography
(1992, Vol. C, Tables 4.2.6.8 and 6.1.1.1)
;
C C 0.003 0.002
;International Tables for Crystallography
(1992, Vol. C, Tables 4.2.6.8 and 6.1.1.1)
;
O O 0.011 0.006
;International Tables for Crystallography
(1992, Vol. C, Tables 4.2.6.8 and 6.1.1.1)
;
H H 0.000 0.000
;International Tables for Crystallography
(1992, Vol. C, Table 6.1.1.2)
;

loop_
_geom_angle_atom_site_label_1
_geom_angle_atom_site_label_2
_geom_angle_atom_site_label_3
_geom_angle
_geom_angle_site_symmetry_1
_geom_angle_site_symmetry_2
_geom_angle_site_symmetry_3
_geom_angle_publ_flag
S1 PT1 S1 84.03(9) 1_555 1_555 2_555 yes
S1 PT1 S2 96.53(6) 1_555 1_555 1_555 yes
S1 PT1 S2 171.26(7) 1_555 1_555 2_555 yes
S2 PT1 S2 84.25(9) 1_555 1_555 2_555 yes
S1 CO1 S1 86.9(1) 1_555 1_555 2_555 yes
S1 CO1 N1 86.9(2) 1_555 1_555 1_555 yes
S1 CO1 N1 92.5(2) 1_555 1_555 2_555 yes
S1 CO1 N2 93.9(2) 1_555 1_555 1_555 yes
S1 CO1 N2 176.3(2) 1_555 1_555 2_555 yes
N1 CO1 N1 179.1(4) 1_555 1_555 2_555 yes
N1 CO1 N2 91.2(3) 1_555 1_555 1_555 yes
N1 CO1 N2 89.5(3) 1_555 1_555 2_555 yes
N1 CO1 N2 91.2(3) 2_555 1_555 2_555 yes
N2 CO1 N2 85.5(4) 1_555 1_555 2_555 yes
S2 CO2 S2 87.6(1) 1_555 1_555 2_555 yes
S2 CO2 N3 87.3(2) 1_555 1_555 1_555 yes
S2 CO2 N3 91.6(2) 1_555 1_555 2_555 yes
S2 CO2 N4 93.6(2) 1_555 1_555 1_555 yes
S2 CO2 N4 176.7(2) 1_555 1_555 2_555 yes
N3 CO2 N3 178.5(4) 1_555 1_555 2_555 yes
N3 CO2 N4 91.5(3) 1_555 1_555 1_555 yes
N3 CO2 N4 89.6(3) 1_555 1_555 2_555 yes
N4 CO2 N4 85.4(4) 1_555 1_555 2_555 yes
PT1 S1 CO1 94.54(7) 1_555 1_555 1_555 yes
PT1 S1 C1 103.2(3) 1_555 1_555 1_555 yes
CO1 S1 C1 97.5(3) 1_555 1_555 1_555 yes
PT1 S2 CO2 94.10(7) 1_555 1_555 1_555 yes
PT1 S2 C4 105.8(3) 1_555 1_555 1_555 yes
CO2 S2 C4 97.4(3) 1_555 1_555 1_555 yes
CO1 N1 C2 115.5(5) 1_555 1_555 1_555 yes
CO1 N1 H1 107.9(5) 1_555 1_555 1_555 no
CO1 N1 H2 107.9(5) 1_555 1_555 1_555 no
C2 N1 H1 108.0(6) 1_555 1_555 1_555 no
C2 N1 H2 107.9(6) 1_555 1_555 1_555 no
H1 N1 H2 109.4(6) 1_555 1_555 1_555 no
CO1 N2 C3 108.5(5) 1_555 1_555 1_555 yes
CO1 N2 H3 109.7(5) 1_555 1_555 1_555 no
CO1 N2 H4 109.7(5) 1_555 1_555 1_555 no
C3 N2 H3 109.7(6) 1_555 1_555 1_555 no
C3 N2 H4 109.7(6) 1_555 1_555 1_555 no
H3 N2 H4 109.4(6) 1_555 1_555 1_555 no
CO2 N3 C5 116.0(5) 1_555 1_555 1_555 yes
CO2 N3 H5 107.8(5) 1_555 1_555 1_555 no
CO2 N3 H6 107.8(5) 1_555 1_555 1_555 no
C5 N3 H5 107.8(6) 1_555 1_555 1_555 no
C5 N3 H6 107.8(6) 1_555 1_555 1_555 no
H5 N3 H6 109.5(6) 1_555 1_555 1_555 no
CO2 N4 C6 108.6(5) 1_555 1_555 1_555 yes
CO2 N4 H7 109.7(5) 1_555 1_555 1_555 no
CO2 N4 H8 109.7(5) 1_555 1_555 1_555 no
C6 N4 H7 109.7(6) 1_555 1_555 1_555 no
C6 N4 H8 109.7(6) 1_555 1_555 1_555 no
H7 N4 H8 109.5(6) 1_555 1_555 1_555 no
S1 C1 C2 108.2(5) 1_555 1_555 1_555 yes
S1 C1 H9 109.8(7) 1_555 1_555 1_555 no
S1 C1 H10 109.8(7) 1_555 1_555 1_555 no
C2 C1 H9 109.8(8) 1_555 1_555 1_555 no
C2 C1 H10 109.8(8) 1_555 1_555 1_555 no
H9 C1 H10 109.5(7) 1_555 1_555 1_555 no
N1 C2 C1 108.6(7) 1_555 1_555 1_555 yes
N1 C2 H11 109.7(7) 1_555 1_555 1_555 no
N1 C2 H12 109.6(7) 1_555 1_555 1_555 no
C1 C2 H11 109.8(8) 1_555 1_555 1_555 no
C1 C2 H12 109.7(8) 1_555 1_555 1_555 no
H11 C2 H12 109.4(8) 1_555 1_555 1_555 no
N2 C3 C3 107.6(5) 1_555 1_555 2_555 yes
N2 C3 H13 110.0(7) 1_555 1_555 1_555 no
N2 C3 H14 109.9(8) 1_555 1_555 1_555 no
C3 C3 H13 110.0(10) 2_555 1_555 1_555 no
C3 C3 H14 109.9(7) 2_555 1_555 1_555 no
H13 C3 H14 109.5(8) 1_555 1_555 1_555 no
S2 C4 C5 107.9(6) 1_555 1_555 1_555 yes
S2 C4 H15 109.9(7) 1_555 1_555 1_555 no
S2 C4 H16 109.9(7) 1_555 1_555 1_555 no
C5 C4 H15 109.8(8) 1_555 1_555 1_555 no
C5 C4 H16 109.8(8) 1_555 1_555 1_555 no
H15 C4 H16 109.4(8) 1_555 1_555 1_555 no
N3 C5 C4 109.7(7) 1_555 1_555 1_555 yes
N3 C5 H17 109.3(8) 1_555 1_555 1_555 no
N3 C5 H18 109.4(8) 1_555 1_555 1_555 no
C4 C5 H17 109.4(8) 1_555 1_555 1_555 no
C4 C5 H18 109.5(9) 1_555 1_555 1_555 no
H17 C5 H18 109.5(9) 1_555 1_555 1_555 no
N4 C6 C6 107.9(5) 1_555 1_555 2_555 yes
N4 C6 H19 109.9(7) 1_555 1_555 1_555 no
N4 C6 H20 109.8(7) 1_555 1_555 1_555 no
C6 C6 H19 109.9(9) 2_555 1_555 1_555 no
C6 C6 H20 109.8(7) 2_555 1_555 1_555 no
H19 C6 H20 109.5(8) 1_555 1_555 1_555 no

loop_
_geom_bond_atom_site_label_1
_geom_bond_atom_site_label_2
_geom_bond_distance
_geom_bond_site_symmetry_1
_geom_bond_site_symmetry_2
_geom_bond_publ_flag
PT1 S1 2.312(2) 1_555 1_555 yes
PT1 S2 2.316(2) 1_555 1_555 yes
CO1 S1 2.251(2) 1_555 1_555 yes
CO1 N1 1.986(6) 1_555 1_555 yes
CO1 N2 2.001(6) 1_555 1_555 yes
CO2 S2 2.245(2) 1_555 1_555 yes
CO2 N3 1.990(6) 1_555 1_555 yes
CO2 N4 1.998(6) 1_555 1_555 yes
S1 C1 1.831(8) 1_555 1_555 yes
S2 C4 1.839(8) 1_555 1_555 yes
N1 C2 1.478(10) 1_555 1_555 yes
N2 C3 1.482(10) 1_555 1_555 yes
N3 C5 1.48(1) 1_555 1_555 yes
N4 C6 1.478(10) 1_555 1_555 yes
C1 C2 1.50(1) 1_555 1_555 yes
C3 C3 1.52(2) 1_555 2_555 yes
C4 C5 1.50(1) 1_555 1_555 yes
C6 C6 1.51(2) 1_555 2_555 yes

loop_
_geom_contact_atom_site_label_1
_geom_contact_atom_site_label_2
_geom_contact_distance
_geom_contact_site_symmetry_1
_geom_contact_site_symmetry_2
_geom_contact_publ_flag
CL1 N3 3.241(7) 1_555 4_565 ?
CL1 O1 3.27(1) 1_555 3_566 ?
CL1 N2 3.330(7) 1_555 5_455 ?
CL1 N4 3.510(7) 1_555 3_566 ?
CL2 N1 3.249(6) 1_555 3_556 ?
CL2 N4 3.265(7) 1_555 7_556 ?
CL2 N2 3.429(7) 1_555 4_555 ?
S2 C1 3.584(8) 1_555 7_556 ?
O1 O2 3.15(4) 1_555 3_556 ?
O1 O3 3.37(3) 1_555 6_556 ?
O1 O2 3.47(3) 1_555 4_555 ?
O2 O3 3.16(4) 1_555 7_546 ?
